data_4081601
loop_
_publ_author_name
'Thirumoorthi, Ramalingam'
'Chivers, Tristram'
'Gendy, Chris'
'Vargas-Baca, Ignacio'

_publ_section_title
;
 CH--NH Tautomerism in the Products of the Reactions of the Methanide
 [HC(PPh2NSiMe3)2]&#x2212;with Pnictogen and Tellurium Iodides
;
_journal_issue 19
_journal_name_full Organometallics
_journal_page_first 5360
_journal_paper_doi 10.1021/om400649c
_journal_volume 32
_journal_year 2013
_chemical_formula_moiety 'C31 H39 Bi I2 N2 P2 Si2, C7 H8'
_chemical_formula_sum 'C38 H47 Bi I2 N2 P2 Si2'
_chemical_formula_weight 1112.68
_chemical_name_systematic
; 
 ? 
;
_space_group_IT_number 15
_symmetry_cell_setting monoclinic
_symmetry_space_group_name_Hall '-C 2yc'
_symmetry_space_group_name_H-M 'C 1 2/c 1'
_atom_sites_solution_hydrogens geom
_atom_sites_solution_primary direct
_atom_sites_solution_secondary difmap
_cell_angle_alpha 90.0000
_cell_angle_beta 122.5600(10)
_cell_angle_gamma 90.0000
_cell_formula_units_Z 8
_cell_length_a 36.4320(2)
_cell_length_b 12.8560(4)
_cell_length_c 21.5290(3)
_cell_measurement_reflns_used 34208
_cell_measurement_temperature 123(2)
_cell_measurement_theta_max 27.6
_cell_measurement_theta_min 1.3
_cell_volume 8498.7(3)
_computing_cell_refinement 'DENZO (Otwinowski & Minor 1997)'
_computing_data_collection 'Collect (Nonius, 1999)'
_computing_data_reduction 'Scalepack (Otwinowski & Minor 1997)'
_computing_molecular_graphics 'ORTEP-3 for Windows (Farrugia, 1997)'
_computing_publication_material 'SHELXL97 (Sheldrick, 2008)'
_computing_structure_refinement 'SHELXL-97 (Sheldrick, 2008)'
_computing_structure_solution 'SHELXS-97 (Sheldrick, 2008)'
_diffrn_ambient_temperature 123(2)
_diffrn_measured_fraction_theta_full 0.999
_diffrn_measured_fraction_theta_max 0.999
_diffrn_measurement_device_type 'KappaCCD (Nonius, FR540C)'
_diffrn_measurement_method 'phi\omega scans'
_diffrn_radiation_monochromator 'horizonally mounted graphite crystal'
_diffrn_radiation_source 'Enraf Nonius FR590D, fine-focus sealed tube'
_diffrn_radiation_type MoK\a
_diffrn_radiation_wavelength 0.71073
_diffrn_reflns_av_R_equivalents 0.0590
_diffrn_reflns_av_sigmaI/netI 0.0395
_diffrn_reflns_limit_h_max 44
_diffrn_reflns_limit_h_min -44
_diffrn_reflns_limit_k_max 15
_diffrn_reflns_limit_k_min -15
_diffrn_reflns_limit_l_max 26
_diffrn_reflns_limit_l_min -26
_diffrn_reflns_number 29794
_diffrn_reflns_theta_full 26.00
_diffrn_reflns_theta_max 26.00
_diffrn_reflns_theta_min 1.72
_exptl_absorpt_coefficient_mu 5.761
_exptl_absorpt_correction_T_max 0.4786
_exptl_absorpt_correction_T_min 0.3508
_exptl_absorpt_correction_type integration
_exptl_absorpt_process_details 'SADABS (SHELXTL-NT v5.1, Bruker)'
_exptl_crystal_colour yellow
_exptl_crystal_density_diffrn 1.739
_exptl_crystal_density_method 'not measured'
_exptl_crystal_description block
_exptl_crystal_F_000 4288
_exptl_crystal_size_max 0.23
_exptl_crystal_size_mid 0.19
_exptl_crystal_size_min 0.15
_refine_diff_density_max 1.491
_refine_diff_density_min -0.865
_refine_diff_density_rms 0.145
_refine_ls_extinction_method none
_refine_ls_goodness_of_fit_ref 1.103
_refine_ls_hydrogen_treatment constr
_refine_ls_matrix_type full
_refine_ls_number_parameters 423
_refine_ls_number_reflns 8347
_refine_ls_number_restraints 0
_refine_ls_restrained_S_all 1.103
_refine_ls_R_factor_all 0.0560
_refine_ls_R_factor_gt 0.0404
_refine_ls_shift/su_max 0.003
_refine_ls_shift/su_mean 0.000
_refine_ls_structure_factor_coef Fsqd
_refine_ls_weighting_details 'calc w=1/[\s^2^(Fo^2^)+(0.0180P)^2^+117.6949P] where P=(Fo^2^+2Fc^2^)/3'
_refine_ls_weighting_scheme calc
_refine_ls_wR_factor_gt 0.0798
_refine_ls_wR_factor_ref 0.0870
_reflns_number_gt 6849
_reflns_number_total 8347
_reflns_threshold_expression >2sigma(I)
_cod_data_source_file om400649c_si_001.cif
_cod_data_source_block compound[(t-BiI2)1]
_cod_original_sg_symbol_H-M 'C 2/c '
_cod_database_code 4081601

loop_
_symmetry_equiv_pos_as_xyz
'x, y, z'
'-x, y, -z+1/2'
'x+1/2, y+1/2, z'
'-x+1/2, y+1/2, -z+1/2'
'-x, -y, -z'
'x, -y, z-1/2'
'-x+1/2, -y+1/2, -z'
'x+1/2, -y+1/2, z-1/2'

loop_
_atom_site_label
_atom_site_type_symbol
_atom_site_fract_x
_atom_site_fract_y
_atom_site_fract_z
_atom_site_U_iso_or_equiv
_atom_site_adp_type
_atom_site_occupancy
_atom_site_symmetry_multiplicity
_atom_site_calc_flag
_atom_site_refinement_flags
_atom_site_disorder_assembly
_atom_site_disorder_group
Bi1 Bi 0.828666(7) 0.250029(19) 0.531746(12) 0.02221(7) Uani 1 1 d . . .
I1 I 0.901722(15) 0.29145(4) 0.69104(2) 0.03720(12) Uani 1 1 d . . .
I2 I 0.737578(13) 0.23268(4) 0.38855(2) 0.03318(11) Uani 1 1 d . . .
P1 P 0.86989(6) 0.34735(13) 0.45267(9) 0.0271(4) Uani 1 1 d . . .
P2 P 0.87783(5) 0.09627(13) 0.49226(9) 0.0223(3) Uani 1 1 d . . .
N1 N 0.84975(17) 0.4034(4) 0.4939(3) 0.0273(12) Uani 1 1 d . . .
N2 N 0.85624(17) 0.0731(4) 0.5378(3) 0.0268(12) Uani 1 1 d . . .
Si1 Si 0.83633(7) 0.53230(15) 0.49689(11) 0.0338(4) Uani 1 1 d . . .
Si2 Si 0.84625(7) -0.03996(15) 0.57007(11) 0.0370(5) Uani 1 1 d . . .
C1 C 0.9279(2) 0.3631(5) 0.4990(4) 0.0348(16) Uani 1 1 d . . .
C2 C 0.9494(3) 0.3543(6) 0.4619(5) 0.049(2) Uani 1 1 d . . .
H2 H 0.9337 0.3409 0.4115 0.059 Uiso 1 1 calc R . .
C3 C 0.9940(3) 0.3654(7) 0.4999(7) 0.062(3) Uani 1 1 d . . .
H3 H 1.0083 0.3625 0.4749 0.075 Uiso 1 1 calc R . .
C4 C 1.0172(3) 0.3808(6) 0.5743(6) 0.061(3) Uani 1 1 d . . .
H4 H 1.0474 0.3869 0.6001 0.074 Uiso 1 1 calc R . .
C5 C 0.9962(3) 0.3872(7) 0.6107(5) 0.056(2) Uani 1 1 d . . .
H5 H 1.0124 0.3964 0.6616 0.067 Uiso 1 1 calc R . .
C6 C 0.9514(2) 0.3805(6) 0.5740(5) 0.0457(19) Uani 1 1 d . . .
H6 H 0.9374 0.3875 0.5993 0.055 Uiso 1 1 calc R . .
C7 C 0.8454(3) 0.3933(5) 0.3590(4) 0.0364(17) Uani 1 1 d . . .
C8 C 0.8075(3) 0.3491(7) 0.3021(4) 0.051(2) Uani 1 1 d . . .
H8 H 0.7964 0.2897 0.3108 0.061 Uiso 1 1 calc R . .
C9 C 0.7860(3) 0.3920(7) 0.2321(5) 0.064(3) Uani 1 1 d . . .
H9 H 0.7604 0.3620 0.1943 0.077 Uiso 1 1 calc R . .
C10 C 0.8024(4) 0.4784(8) 0.2188(5) 0.071(3) Uani 1 1 d . . .
H10 H 0.7881 0.5064 0.1715 0.085 Uiso 1 1 calc R . .
C11 C 0.8392(4) 0.5239(7) 0.2738(5) 0.063(3) Uani 1 1 d . . .
H11 H 0.8498 0.5835 0.2641 0.075 Uiso 1 1 calc R . .
C12 C 0.8612(3) 0.4828(6) 0.3441(5) 0.049(2) Uani 1 1 d . . .
H12 H 0.8865 0.5145 0.3814 0.058 Uiso 1 1 calc R . .
C13 C 0.9363(2) 0.1018(5) 0.5474(3) 0.0286(15) Uani 1 1 d . . .
C14 C 0.9602(2) 0.1052(6) 0.5143(4) 0.0338(16) Uani 1 1 d . . .
H14 H 0.9458 0.1038 0.4632 0.041 Uiso 1 1 calc R . .
C15 C 1.0050(2) 0.1107(6) 0.5567(4) 0.0364(17) Uani 1 1 d . . .
H15 H 1.0209 0.1119 0.5343 0.044 Uiso 1 1 calc R . .
C16 C 1.0264(2) 0.1144(6) 0.6326(4) 0.0382(18) Uani 1 1 d . . .
H16 H 1.0566 0.1191 0.6615 0.046 Uiso 1 1 calc R . .
C17 C 1.0027(2) 0.1110(7) 0.6653(4) 0.046(2) Uani 1 1 d . . .
H17 H 1.0172 0.1126 0.7164 0.055 Uiso 1 1 calc R . .
C18 C 0.9575(2) 0.1053(6) 0.6232(4) 0.0368(17) Uani 1 1 d . . .
H18 H 0.9418 0.1039 0.6458 0.044 Uiso 1 1 calc R . .
C19 C 0.86509(19) 0.0012(5) 0.4214(3) 0.0238(13) Uani 1 1 d . . .
C20 C 0.8900(2) -0.0883(5) 0.4389(4) 0.0310(15) Uani 1 1 d . . .
H20 H 0.9141 -0.0970 0.4865 0.037 Uiso 1 1 calc R . .
C21 C 0.8798(2) -0.1646(6) 0.3872(4) 0.0404(18) Uani 1 1 d . . .
H21 H 0.8967 -0.2245 0.4002 0.049 Uiso 1 1 calc R . .
C22 C 0.8446(3) -0.1525(6) 0.3166(4) 0.0447(19) Uani 1 1 d . . .
H22 H 0.8378 -0.2032 0.2813 0.054 Uiso 1 1 calc R . .
C23 C 0.8195(3) -0.0646(6) 0.2987(4) 0.049(2) Uani 1 1 d . . .
H23 H 0.7955 -0.0565 0.2509 0.059 Uiso 1 1 calc R . .
C24 C 0.8290(2) 0.0113(6) 0.3499(4) 0.0409(19) Uani 1 1 d . . .
H24 H 0.8112 0.0697 0.3369 0.049 Uiso 1 1 calc R . .
C25 C 0.8546(2) 0.2177(5) 0.4524(3) 0.0264(14) Uani 1 1 d . . .
H25 H 0.8290 0.2038 0.4032 0.032 Uiso 1 1 calc R . .
C26 C 0.7915(3) 0.5784(6) 0.4044(4) 0.050(2) Uani 1 1 d . . .
H26A H 0.8024 0.5872 0.3729 0.075 Uiso 1 1 calc R . .
H26B H 0.7806 0.6437 0.4095 0.075 Uiso 1 1 calc R . .
H26C H 0.7684 0.5281 0.3831 0.075 Uiso 1 1 calc R . .
C27 C 0.8846(3) 0.6177(6) 0.5311(5) 0.059(2) Uani 1 1 d . . .
H27A H 0.9070 0.5964 0.5798 0.088 Uiso 1 1 calc R . .
H27B H 0.8765 0.6884 0.5323 0.088 Uiso 1 1 calc R . .
H27C H 0.8951 0.6125 0.4988 0.088 Uiso 1 1 calc R . .
C28 C 0.8173(3) 0.5345(6) 0.5605(4) 0.052(2) Uani 1 1 d . . .
H28A H 0.7910 0.4946 0.5400 0.077 Uiso 1 1 calc R . .
H28B H 0.8117 0.6050 0.5678 0.077 Uiso 1 1 calc R . .
H28C H 0.8392 0.5050 0.6069 0.077 Uiso 1 1 calc R . .
C29 C 0.8249(3) 0.0014(7) 0.6270(5) 0.061(3) Uani 1 1 d . . .
H29A H 0.8466 0.0417 0.6680 0.092 Uiso 1 1 calc R . .
H29B H 0.8177 -0.0589 0.6448 0.092 Uiso 1 1 calc R . .
H29C H 0.7992 0.0429 0.5977 0.092 Uiso 1 1 calc R . .
C30 C 0.8971(3) -0.1161(7) 0.6264(4) 0.056(2) Uani 1 1 d . . .
H30A H 0.9089 -0.1331 0.5970 0.083 Uiso 1 1 calc R . .
H30B H 0.8908 -0.1789 0.6430 0.083 Uiso 1 1 calc R . .
H30C H 0.9179 -0.0755 0.6682 0.083 Uiso 1 1 calc R . .
C31 C 0.8049(3) -0.1215(6) 0.4921(5) 0.058(2) Uani 1 1 d . . .
H31A H 0.7787 -0.0819 0.4625 0.086 Uiso 1 1 calc R . .
H31B H 0.7987 -0.1819 0.5111 0.086 Uiso 1 1 calc R . .
H31C H 0.8160 -0.1428 0.4625 0.086 Uiso 1 1 calc R . .
C32 C 0.9495(6) 0.6762(15) 0.7861(10) 0.069(5) Uiso 0.60 1 d P A 1
C32A C 0.9400(9) 0.602(2) 0.7636(14) 0.066(7) Uiso 0.40 1 d P B 2
C33 C 0.9660(4) 0.7743(10) 0.8220(7) 0.054(3) Uiso 0.75 1 d P A 1
C33A C 0.9797(11) 0.627(3) 0.7963(19) 0.053(9) Uiso 0.25 1 d P B 2
C34 C 0.8916(9) 0.851(2) 0.7980(14) 0.085(7) Uiso 0.50 1 d P A 1
C34A C 1.0074(9) 0.813(2) 0.8594(15) 0.097(8) Uiso 0.50 1 d P B 2
C35 C 0.8859(5) 0.7950(14) 0.7748(9) 0.063(4) Uiso 0.65 1 d P A 1
C35A C 0.9638(9) 0.840(2) 0.8392(14) 0.055(6) Uiso 0.35 1 d P B 2
C36 C 0.8785(6) 0.6975(14) 0.7437(10) 0.051(4) Uiso 0.50 1 d P A 1
C36A C 0.9271(6) 0.8052(16) 0.8065(10) 0.053(4) Uiso 0.50 1 d P B 2
C37 C 0.9127(6) 0.6403(16) 0.7535(10) 0.055(5) Uiso 0.50 1 d P A 1
C37A C 0.9063(7) 0.6965(18) 0.7667(12) 0.065(5) Uiso 0.50 1 d P B 2
C38 C 0.9249(9) 0.866(2) 0.8188(14) 0.092(7) Uiso 0.55 1 d P A 1
C38A C 0.9974(10) 0.728(2) 0.8333(16) 0.094(8) Uiso 0.45 1 d P B 2

loop_
_atom_site_aniso_label
_atom_site_aniso_U_11
_atom_site_aniso_U_22
_atom_site_aniso_U_33
_atom_site_aniso_U_23
_atom_site_aniso_U_13
_atom_site_aniso_U_12
Bi1 0.02286(11) 0.02300(12) 0.02025(11) 0.00065(10) 0.01126(9) 0.00180(10)
I1 0.0328(2) 0.0453(3) 0.0235(2) -0.0043(2) 0.00854(18) 0.0040(2)
I2 0.0241(2) 0.0506(3) 0.0216(2) -0.00268(19) 0.01015(17) -0.00160(19)
P1 0.0332(9) 0.0228(9) 0.0300(9) 0.0001(7) 0.0201(8) -0.0021(7)
P2 0.0202(7) 0.0232(8) 0.0202(8) -0.0013(6) 0.0088(6) 0.0024(6)
N1 0.031(3) 0.026(3) 0.025(3) -0.004(2) 0.016(2) -0.002(2)
N2 0.026(3) 0.027(3) 0.026(3) 0.000(2) 0.013(2) 0.005(2)
Si1 0.0426(11) 0.0245(10) 0.0347(10) -0.0028(8) 0.0210(9) 0.0011(8)
Si2 0.0561(13) 0.0267(10) 0.0372(11) 0.0059(9) 0.0310(10) 0.0038(9)
C1 0.035(4) 0.019(3) 0.051(5) -0.005(3) 0.024(3) -0.008(3)
C2 0.057(5) 0.033(4) 0.078(6) -0.014(4) 0.049(5) -0.012(4)
C3 0.050(5) 0.042(5) 0.117(9) -0.006(5) 0.060(6) -0.005(4)
C4 0.037(5) 0.032(5) 0.111(9) 0.002(5) 0.037(5) -0.009(4)
C5 0.038(4) 0.048(5) 0.065(6) 0.011(4) 0.016(4) -0.004(4)
C6 0.035(4) 0.040(5) 0.056(5) 0.004(4) 0.021(4) -0.001(3)
C7 0.059(5) 0.024(4) 0.039(4) 0.005(3) 0.034(4) 0.001(3)
C8 0.070(6) 0.048(5) 0.041(5) 0.006(4) 0.034(4) -0.010(4)
C9 0.089(7) 0.056(6) 0.036(5) 0.015(4) 0.027(5) -0.001(5)
C10 0.111(9) 0.063(7) 0.045(5) 0.013(5) 0.046(6) 0.002(6)
C11 0.118(9) 0.034(5) 0.069(6) 0.018(5) 0.072(7) 0.011(5)
C12 0.071(6) 0.034(4) 0.060(5) -0.004(4) 0.048(5) -0.008(4)
C13 0.027(3) 0.029(4) 0.023(3) -0.008(3) 0.009(3) 0.003(3)
C14 0.030(4) 0.041(4) 0.028(4) -0.010(3) 0.014(3) -0.002(3)
C15 0.029(4) 0.044(4) 0.038(4) -0.015(3) 0.020(3) -0.004(3)
C16 0.015(3) 0.045(4) 0.041(4) -0.011(3) 0.006(3) 0.001(3)
C17 0.031(4) 0.064(6) 0.027(4) -0.006(4) 0.005(3) 0.003(4)
C18 0.028(4) 0.048(4) 0.032(4) -0.006(3) 0.015(3) 0.000(3)
C19 0.024(3) 0.025(3) 0.021(3) -0.004(3) 0.011(3) -0.001(3)
C20 0.030(3) 0.031(4) 0.026(3) 0.001(3) 0.011(3) 0.002(3)
C21 0.042(4) 0.032(4) 0.044(4) -0.005(3) 0.021(4) 0.005(3)
C22 0.055(5) 0.039(4) 0.038(4) -0.018(4) 0.024(4) -0.007(4)
C23 0.055(5) 0.044(5) 0.025(4) -0.012(3) 0.006(4) -0.005(4)
C24 0.044(4) 0.028(4) 0.031(4) -0.007(3) 0.008(3) 0.007(3)
C25 0.032(3) 0.026(3) 0.026(3) 0.001(3) 0.019(3) -0.001(3)
C26 0.061(5) 0.041(5) 0.046(5) 0.008(4) 0.028(4) 0.016(4)
C27 0.068(6) 0.034(5) 0.070(6) -0.014(4) 0.034(5) -0.010(4)
C28 0.073(6) 0.040(5) 0.045(5) 0.004(4) 0.035(4) 0.022(4)
C29 0.099(7) 0.036(5) 0.074(6) 0.015(4) 0.063(6) 0.010(5)
C30 0.089(7) 0.046(5) 0.040(5) 0.018(4) 0.040(5) 0.024(5)
C31 0.066(6) 0.037(5) 0.074(6) -0.008(4) 0.040(5) -0.018(4)

loop_
_atom_type_symbol
_atom_type_description
_atom_type_scat_dispersion_real
_atom_type_scat_dispersion_imag
_atom_type_scat_source
C C 0.0033 0.0016 'International Tables Vol C Tables 4.2.6.8 and 6.1.1.4'
H H 0.0000 0.0000 'International Tables Vol C Tables 4.2.6.8 and 6.1.1.4'
N N 0.0061 0.0033 'International Tables Vol C Tables 4.2.6.8 and 6.1.1.4'
Si Si 0.0817 0.0704 'International Tables Vol C Tables 4.2.6.8 and 6.1.1.4'
P P 0.1023 0.0942 'International Tables Vol C Tables 4.2.6.8 and 6.1.1.4'
I I -0.4742 1.8119 'International Tables Vol C Tables 4.2.6.8 and 6.1.1.4'
Bi Bi -4.1077 10.2566 'International Tables Vol C Tables 4.2.6.8 and 6.1.1.4'

loop_
_geom_angle_atom_site_label_1
_geom_angle_atom_site_label_2
_geom_angle_atom_site_label_3
_geom_angle
C25 Bi1 N1 65.2(2)
C25 Bi1 N2 64.6(2)
N1 Bi1 N2 125.33(18)
C25 Bi1 I1 113.07(16)
N1 Bi1 I1 89.62(12)
N2 Bi1 I1 91.00(12)
C25 Bi1 I2 84.27(16)
N1 Bi1 I2 95.06(12)
N2 Bi1 I2 100.06(12)
I1 Bi1 I2 162.319(15)
N1 P1 C25 101.0(3)
N1 P1 C1 113.3(3)
C25 P1 C1 112.6(3)
N1 P1 C7 111.9(3)
C25 P1 C7 109.9(3)
C1 P1 C7 108.0(4)
N2 P2 C25 101.6(3)
N2 P2 C13 114.0(3)
C25 P2 C13 112.0(3)
N2 P2 C19 114.1(3)
C25 P2 C19 110.5(3)
C13 P2 C19 105.0(3)
P1 N1 Si1 132.4(3)
P1 N1 Bi1 98.3(2)
Si1 N1 Bi1 128.3(3)
P2 N2 Si2 133.6(3)
P2 N2 Bi1 96.8(2)
Si2 N2 Bi1 129.0(3)
N1 Si1 C28 105.6(3)
N1 Si1 C27 110.7(3)
C28 Si1 C27 110.6(4)
N1 Si1 C26 111.4(3)
C28 Si1 C26 109.0(4)
C27 Si1 C26 109.5(4)
N2 Si2 C29 106.2(3)
N2 Si2 C30 110.7(4)
C29 Si2 C30 110.4(4)
N2 Si2 C31 110.7(3)
C29 Si2 C31 109.5(4)
C30 Si2 C31 109.3(4)
C6 C1 C2 119.9(7)
C6 C1 P1 118.1(6)
C2 C1 P1 121.9(6)
C3 C2 C1 119.9(9)
C3 C2 H2 120.0
C1 C2 H2 120.0
C4 C3 C2 119.9(9)
C4 C3 H3 120.0
C2 C3 H3 120.0
C5 C4 C3 120.0(8)
C5 C4 H4 120.0
C3 C4 H4 120.0
C4 C5 C6 121.6(9)
C4 C5 H5 119.2
C6 C5 H5 119.2
C1 C6 C5 118.5(8)
C1 C6 H6 120.7
C5 C6 H6 120.7
C8 C7 C12 118.1(7)
C8 C7 P1 120.9(5)
C12 C7 P1 120.5(6)
C7 C8 C9 120.8(8)
C7 C8 H8 119.6
C9 C8 H8 119.6
C10 C9 C8 119.8(9)
C10 C9 H9 120.1
C8 C9 H9 120.1
C11 C10 C9 120.6(9)
C11 C10 H10 119.7
C9 C10 H10 119.7
C10 C11 C12 120.7(8)
C10 C11 H11 119.7
C12 C11 H11 119.7
C11 C12 C7 119.9(9)
C11 C12 H12 120.0
C7 C12 H12 120.0
C18 C13 C14 119.9(6)
C18 C13 P2 119.6(5)
C14 C13 P2 120.5(5)
C15 C14 C13 120.4(6)
C15 C14 H14 119.8
C13 C14 H14 119.8
C14 C15 C16 119.8(7)
C14 C15 H15 120.1
C16 C15 H15 120.1
C17 C16 C15 119.6(6)
C17 C16 H16 120.2
C15 C16 H16 120.2
C16 C17 C18 121.1(7)
C16 C17 H17 119.4
C18 C17 H17 119.4
C13 C18 C17 119.1(7)
C13 C18 H18 120.4
C17 C18 H18 120.4
C20 C19 C24 118.0(6)
C20 C19 P2 119.9(5)
C24 C19 P2 122.0(5)
C21 C20 C19 121.3(6)
C21 C20 H20 119.4
C19 C20 H20 119.4
C22 C21 C20 120.0(7)
C22 C21 H21 120.0
C20 C21 H21 120.0
C21 C22 C23 119.3(7)
C21 C22 H22 120.3
C23 C22 H22 120.3
C24 C23 C22 121.2(7)
C24 C23 H23 119.4
C22 C23 H23 119.4
C23 C24 C19 120.2(7)
C23 C24 H24 119.9
C19 C24 H24 119.9
P1 C25 P2 140.4(4)
P1 C25 Bi1 94.6(3)
P2 C25 Bi1 94.4(3)
P1 C25 H25 107.0
P2 C25 H25 107.0
Bi1 C25 H25 107.0
Si1 C26 H26A 109.5
Si1 C26 H26B 109.5
H26A C26 H26B 109.5
Si1 C26 H26C 109.5
H26A C26 H26C 109.5
H26B C26 H26C 109.5
Si1 C27 H27A 109.5
Si1 C27 H27B 109.5
H27A C27 H27B 109.5
Si1 C27 H27C 109.5
H27A C27 H27C 109.5
H27B C27 H27C 109.5
Si1 C28 H28A 109.5
Si1 C28 H28B 109.5
H28A C28 H28B 109.5
Si1 C28 H28C 109.5
H28A C28 H28C 109.5
H28B C28 H28C 109.5
Si2 C29 H29A 109.5
Si2 C29 H29B 109.5
H29A C29 H29B 109.5
Si2 C29 H29C 109.5
H29A C29 H29C 109.5
H29B C29 H29C 109.5
Si2 C30 H30A 109.5
Si2 C30 H30B 109.5
H30A C30 H30B 109.5
Si2 C30 H30C 109.5
H30A C30 H30C 109.5
H30B C30 H30C 109.5
Si2 C31 H31A 109.5
Si2 C31 H31B 109.5
H31A C31 H31B 109.5
Si2 C31 H31C 109.5
H31A C31 H31C 109.5
H31B C31 H31C 109.5
C37 C32 C33 130.9(19)
C33A C32A C37A 115(3)
C32 C33 C38 116.1(13)
C32A C33A C38A 124(3)
C35 C34 C38 106(3)
C38A C34A C35A 94(3)
C34 C35 C36 174(3)
C34 C35 C38 42(2)
C36 C35 C38 136.3(19)
C36A C35A C34A 141(3)
C36A C35A C38A 103(2)
C34A C35A C38A 37.9(14)
C37 C36 C35 119.5(18)
C35A C36A C37A 134(2)
C32 C37 C36 121(2)
C36A C37A C32A 119.1(17)
C34 C38 C35 31.9(17)
C34 C38 C33 127(3)
C35 C38 C33 96.0(16)
C34A C38A C33A 173(3)
C34A C38A C35A 47.9(18)
C33A C38A C35A 125(2)

loop_
_geom_bond_atom_site_label_1
_geom_bond_atom_site_label_2
_geom_bond_distance
Bi1 C25 2.392(6)
Bi1 N1 2.412(5)
Bi1 N2 2.462(5)
Bi1 I1 3.0502(5)
Bi1 I2 3.0911(5)
P1 N1 1.596(5)
P1 C25 1.756(6)
P1 C1 1.798(7)
P1 C7 1.809(7)
P2 N2 1.581(5)
P2 C25 1.763(6)
P2 C13 1.798(6)
P2 C19 1.810(6)
N1 Si1 1.739(6)
N2 Si2 1.732(6)
Si1 C28 1.839(8)
Si1 C27 1.856(8)
Si1 C26 1.867(8)
Si2 C29 1.849(9)
Si2 C30 1.855(8)
Si2 C31 1.862(9)
C1 C6 1.380(11)
C1 C2 1.392(10)
C2 C3 1.380(11)
C2 H2 0.9300
C3 C4 1.364(14)
C3 H3 0.9300
C4 C5 1.363(13)
C4 H4 0.9300
C5 C6 1.381(11)
C5 H5 0.9300
C6 H6 0.9300
C7 C8 1.382(11)
C7 C12 1.401(10)
C8 C9 1.385(11)
C8 H8 0.9300
C9 C10 1.363(13)
C9 H9 0.9300
C10 C11 1.355(14)
C10 H10 0.9300
C11 C12 1.381(12)
C11 H11 0.9300
C12 H12 0.9300
C13 C18 1.379(9)
C13 C14 1.390(9)
C14 C15 1.380(9)
C14 H14 0.9300
C15 C16 1.382(10)
C15 H15 0.9300
C16 C17 1.376(10)
C16 H16 0.9300
C17 C18 1.388(9)
C17 H17 0.9300
C18 H18 0.9300
C19 C20 1.387(9)
C19 C24 1.391(9)
C20 C21 1.375(9)
C20 H20 0.9300
C21 C22 1.371(10)
C21 H21 0.9300
C22 C23 1.372(11)
C22 H22 0.9300
C23 C24 1.370(10)
C23 H23 0.9300
C24 H24 0.9300
C25 H25 0.9800
C26 H26A 0.9600
C26 H26B 0.9600
C26 H26C 0.9600
C27 H27A 0.9600
C27 H27B 0.9600
C27 H27C 0.9600
C28 H28A 0.9600
C28 H28B 0.9600
C28 H28C 0.9600
C29 H29A 0.9600
C29 H29B 0.9600
C29 H29C 0.9600
C30 H30A 0.9600
C30 H30B 0.9600
C30 H30C 0.9600
C31 H31A 0.9600
C31 H31B 0.9600
C31 H31C 0.9600
C32 C37 1.22(2)
C32 C33 1.43(2)
C32A C33A 1.26(4)
C32A C37A 1.76(3)
C33 C38 1.88(3)
C33A C38A 1.48(4)
C34 C35 0.83(3)
C34 C38 1.06(3)
C34A C38A 1.19(4)
C34A C35A 1.44(3)
C35 C36 1.38(2)
C35 C38 1.52(3)
C35A C36A 1.21(3)
C35A C38A 1.94(4)
C36 C37 1.36(3)
C36A C37A 1.60(3)
